data_7710636
loop_
_publ_author_name
'Scattolin, Thomas'
'Visentin, Fabiano'
'Bortolamiol, Enrica'
'Caligiuri, Isabella'
'Rizzolio, Flavio'
'Cavallo, Luigi'
'Zhang, Ziyun'
'Demitri, Nicola'
'Fama, Francesco'

_publ_section_title
;
 Cationic Palladium(II)-Indenyl complexes bearing phosphines as ancillary
 ligands: synthesis, study of indenyl amination and anticancer activity
;
_journal_name_full 'Dalton Transactions'
_journal_paper_doi 10.1039/D2DT01821G
_journal_year 2022
_chemical_formula_moiety 'C42 H56 P Pd, Cl O4, 0.75(C4 H10 O), 0.25(C H Cl3)'
_chemical_formula_sum 'C45.25 H63.75 Cl1.75 O4.75 P Pd'
_chemical_formula_weight 883.12
_space_group_crystal_system triclinic
_space_group_IT_number 2
_space_group_name_Hall '-P 1'
_space_group_name_H-M_alt 'P -1'
_atom_sites_solution_hydrogens geom
_atom_sites_solution_primary direct
_atom_sites_solution_secondary difmap
_audit_creation_method SHELXL-2018/3
_audit_update_record
;
2022-05-19 deposited with the CCDC.	2022-06-28 downloaded from the CCDC.
;
_cell_angle_alpha 96.61(3)
_cell_angle_beta 101.71(3)
_cell_angle_gamma 100.32(3)
_cell_formula_units_Z 2
_cell_length_a 10.196(2)
_cell_length_b 11.919(2)
_cell_length_c 18.601(4)
_cell_measurement_reflns_used 1035
_cell_measurement_temperature 100(2)
_cell_measurement_theta_max 32.275
_cell_measurement_theta_min 0.987
_cell_volume 2150.6(8)
_computing_cell_refinement 'XDS (Kabsch, 2010)'
_computing_data_collection 'Elettra XRD1 Data Collection SW'
_computing_data_reduction 'XDS (Kabsch, 2010)'
_computing_molecular_graphics 'Ortep3 for Windows - Coot'
_computing_publication_material 'enCIFer - publCIF'
_computing_structure_refinement 'SHELXL-2018/3 (Sheldrick, 2015)'
_computing_structure_solution 'SHELXT (Sheldrick, 2015)'
_diffrn_ambient_temperature 100(2)
_diffrn_measured_fraction_theta_full 0.987
_diffrn_measured_fraction_theta_max 0.957
_diffrn_measurement_device_type
;
'Huber 4-circles Kappa Goniometer, Pilatus 2M detector'
;
_diffrn_measurement_method 'Rotating crystal'
_diffrn_radiation_type Synchrotron
_diffrn_radiation_wavelength 0.620
_diffrn_reflns_av_R_equivalents 0.0419
_diffrn_reflns_av_unetI/netI 0.0548
_diffrn_reflns_Laue_measured_fraction_full 0.987
_diffrn_reflns_Laue_measured_fraction_max 0.957
_diffrn_reflns_limit_h_max 16
_diffrn_reflns_limit_h_min -17
_diffrn_reflns_limit_k_max 20
_diffrn_reflns_limit_k_min -20
_diffrn_reflns_limit_l_max 32
_diffrn_reflns_limit_l_min -31
_diffrn_reflns_number 117819
_diffrn_reflns_point_group_measured_fraction_full 0.987
_diffrn_reflns_point_group_measured_fraction_max 0.957
_diffrn_reflns_theta_full 21.835
_diffrn_reflns_theta_max 32.275
_diffrn_reflns_theta_min 0.987
_diffrn_source 'Elettra Synchrotron - XRD1 BL'
_diffrn_standards_decay_% 0
_diffrn_standards_interval_count 0
_diffrn_standards_number 0
_exptl_absorpt_coefficient_mu 0.426
_exptl_absorpt_correction_type none
_exptl_crystal_colour Orange
_exptl_crystal_density_diffrn 1.364
_exptl_crystal_description 'Thin rods'
_exptl_crystal_F_000 928
_exptl_crystal_size_max 0.100
_exptl_crystal_size_mid 0.050
_exptl_crystal_size_min 0.020
_refine_diff_density_max 1.629
_refine_diff_density_min -1.935
_refine_diff_density_rms 0.117
_refine_ls_extinction_coef 0.0177(12)
_refine_ls_extinction_expression Fc^*^=kFc[1+0.001xFc^2^\l^3^/sin(2\q)]^-1/4^
_refine_ls_extinction_method 'SHELXL-2018/3 (Sheldrick 2018)'
_refine_ls_goodness_of_fit_ref 1.050
_refine_ls_hydrogen_treatment constr
_refine_ls_matrix_type full
_refine_ls_number_parameters 533
_refine_ls_number_reflns 22062
_refine_ls_number_restraints 15
_refine_ls_restrained_S_all 1.051
_refine_ls_R_factor_all 0.0714
_refine_ls_R_factor_gt 0.0570
_refine_ls_shift/su_max 0.003
_refine_ls_shift/su_mean 0.000
_refine_ls_structure_factor_coef Fsqd
_refine_ls_weighting_details 'w=1/[\s^2^(Fo^2^)+(0.0661P)^2^+1.8393P] where P=(Fo^2^+2Fc^2^)/3'
_refine_ls_weighting_scheme calc
_refine_ls_wR_factor_gt 0.1473
_refine_ls_wR_factor_ref 0.1602
_reflns_Friedel_coverage 0.000
_reflns_number_gt 18285
_reflns_number_total 22062
_reflns_threshold_expression 'I > 2\s(I)'
_cod_data_source_file d2dt01821g2.cif
_cod_data_source_block EB6
_cod_original_cell_volume 2150.5(8)
_cod_database_code 7710636
_shelx_shelxl_version_number 2018/3
_shelx_space_group_comment
;
The symmetry employed for this shelxl refinement is uniquely defined
by the following loop, which should always be used as a source of
symmetry information in preference to the above space-group names.
They are only intended as comments.
;
_shelx_estimated_absorpt_t_min 0.959
_shelx_estimated_absorpt_t_max 0.992

loop_
_space_group_symop_operation_xyz
'x, y, z'
'-x, -y, -z'

loop_
_atom_site_label
_atom_site_type_symbol
_atom_site_fract_x
_atom_site_fract_y
_atom_site_fract_z
_atom_site_U_iso_or_equiv
_atom_site_adp_type
_atom_site_occupancy
_atom_site_site_symmetry_order
_atom_site_calc_flag
_atom_site_refinement_flags_posn
_atom_site_refinement_flags_adp
_atom_site_refinement_flags_occupancy
_atom_site_disorder_assembly
_atom_site_disorder_group
Pd_1 Pd 0.52409(2) 0.18815(2) 0.69622(2) 0.02844(5) Uani 1 1 d . . . . .
C18_3 C 0.4794(3) 0.5646(2) 0.63071(13) 0.0388(4) Uani 1 1 d . . . . .
H18A_3 H 0.459039 0.599296 0.677087 0.047 Uiso 1 1 calc R U . . .
H18B_3 H 0.577123 0.594853 0.632313 0.047 Uiso 1 1 calc R U . . .
C17_3 C 0.3903(3) 0.5994(2) 0.56404(14) 0.0429(5) Uani 1 1 d . . . . .
H17A_3 H 0.404486 0.684690 0.570282 0.051 Uiso 1 1 calc R U . . .
H17B_3 H 0.418668 0.572826 0.518265 0.051 Uiso 1 1 calc R U . . .
C16_3 C 0.2389(3) 0.5482(2) 0.55556(13) 0.0430(5) Uani 1 1 d . . . . .
H16A_3 H 0.184974 0.568885 0.510307 0.052 Uiso 1 1 calc R U . . .
H16B_3 H 0.207783 0.581076 0.598910 0.052 Uiso 1 1 calc R U . . .
C15_3 C 0.2145(2) 0.4172(2) 0.54992(13) 0.0421(5) Uani 1 1 d . . . . .
H15A_3 H 0.237320 0.383980 0.503896 0.050 Uiso 1 1 calc R U . . .
H15B_3 H 0.116416 0.386028 0.546896 0.050 Uiso 1 1 calc R U . . .
C14_3 C 0.3020(2) 0.38131(19) 0.61744(12) 0.0349(4) Uani 1 1 d . . . . .
H14A_3 H 0.272721 0.407762 0.662937 0.042 Uiso 1 1 calc R U . . .
H14B_3 H 0.287836 0.296064 0.611012 0.042 Uiso 1 1 calc R U . . .
C13_3 C 0.4541(2) 0.43321(18) 0.62641(10) 0.0316(3) Uani 1 1 d . . . . .
H13_3 H 0.480495 0.401842 0.580403 0.038 Uiso 1 1 calc R U . . .
P_3 P 0.55803(5) 0.38289(4) 0.70526(3) 0.02826(9) Uani 1 1 d . . . . .
C7_3 C 0.7334(2) 0.46762(18) 0.71796(11) 0.0332(3) Uani 1 1 d . . . . .
H7_3 H 0.730143 0.551095 0.728720 0.040 Uiso 1 1 calc R U . . .
C8_3 C 0.8308(2) 0.4396(2) 0.78421(14) 0.0400(4) Uani 1 1 d . . . . .
H8A_3 H 0.830541 0.355992 0.776747 0.048 Uiso 1 1 calc R U . . .
H8B_3 H 0.798283 0.458011 0.829970 0.048 Uiso 1 1 calc R U . . .
C9_3 C 0.9767(3) 0.5081(3) 0.79385(16) 0.0480(5) Uani 1 1 d . . . . .
H9A_3 H 0.978964 0.591270 0.807770 0.058 Uiso 1 1 calc R U . . .
H9B_3 H 1.038146 0.483715 0.834814 0.058 Uiso 1 1 calc R U . . .
C10_3 C 1.0288(3) 0.4906(3) 0.72351(18) 0.0503(6) Uani 1 1 d . . . . .
H10A_3 H 1.121472 0.539255 0.731100 0.060 Uiso 1 1 calc R U . . .
H10B_3 H 1.035407 0.408865 0.712074 0.060 Uiso 1 1 calc R U . . .
C11_3 C 0.9334(3) 0.5221(2) 0.65902(15) 0.0457(5) Uani 1 1 d . . . . .
H11A_3 H 0.967549 0.508397 0.613291 0.055 Uiso 1 1 calc R U . . .
H11B_3 H 0.931699 0.605132 0.669046 0.055 Uiso 1 1 calc R U . . .
C12_3 C 0.7883(3) 0.4502(3) 0.64717(14) 0.0463(5) Uani 1 1 d . . . . .
H12A_3 H 0.788924 0.367458 0.633860 0.056 Uiso 1 1 calc R U . . .
H12B_3 H 0.727049 0.473203 0.605481 0.056 Uiso 1 1 calc R U . . .
C1_3 C 0.5012(2) 0.42896(15) 0.78784(10) 0.0283(3) Uani 1 1 d . . . . .
C2_3 C 0.43392(19) 0.34271(15) 0.82096(10) 0.0274(3) Uani 1 1 d . . . . .
C3_3 C 0.3838(2) 0.37637(17) 0.88316(11) 0.0327(3) Uani 1 1 d . . . . .
H3_3 H 0.337686 0.319043 0.906070 0.039 Uiso 1 1 calc R U . . .
C4_3 C 0.4004(3) 0.49185(18) 0.91166(11) 0.0370(4) Uani 1 1 d . . . . .
H4_3 H 0.363396 0.513085 0.952941 0.044 Uiso 1 1 calc R U . . .
C5_3 C 0.4709(3) 0.57702(18) 0.88014(12) 0.0397(4) Uani 1 1 d . . . . .
H5_3 H 0.484129 0.656101 0.900582 0.048 Uiso 1 1 calc R U . . .
C6_3 C 0.5220(2) 0.54571(16) 0.81855(11) 0.0343(4) Uani 1 1 d . . . . .
H6_3 H 0.571132 0.603513 0.797235 0.041 Uiso 1 1 calc R U . . .
C21_3 C 0.4919(3) 0.0376(2) 0.82533(16) 0.0450(5) Uani 1 1 d . . . . .
H21_3 H 0.563518 -0.000048 0.843601 0.054 Uiso 1 1 calc R U . . .
C24_3 C 0.2814(2) 0.14644(16) 0.76677(11) 0.0335(4) Uani 1 1 d . . . . .
C23_3 C 0.2576(3) 0.02851(18) 0.76834(15) 0.0439(5) Uani 1 1 d . . . . .
H23_3 H 0.167872 -0.016326 0.748120 0.053 Uiso 1 1 calc R U . . .
C19_3 C 0.4165(2) 0.21481(15) 0.79650(10) 0.0292(3) Uani 1 1 d . . . . .
C20_3 C 0.5227(2) 0.15800(17) 0.82632(12) 0.0346(4) Uani 1 1 d . . . . .
C25_3 C 0.6602(3) 0.2254(2) 0.87436(12) 0.0374(4) Uani 1 1 d . . . . .
H25_3 H 0.677071 0.303970 0.859830 0.045 Uiso 1 1 calc R U . . .
C31_3 C 0.1621(2) 0.20215(19) 0.73972(12) 0.0358(4) Uani 1 1 d . . . . .
H31_3 H 0.199331 0.284688 0.737022 0.043 Uiso 1 1 calc R U . . .
C33_3 C 0.0667(3) 0.1995(2) 0.79384(15) 0.0442(5) Uani 1 1 d . . . . .
H33A_3 H 0.117769 0.241887 0.842698 0.066 Uiso 1 1 calc R U . . .
H33B_3 H 0.031095 0.119262 0.798377 0.066 Uiso 1 1 calc R U . . .
H33C_3 H -0.009742 0.235699 0.775001 0.066 Uiso 1 1 calc R U . . .
C32_3 C 0.0797(3) 0.1433(3) 0.66212(15) 0.0488(6) Uani 1 1 d . . . . .
H32A_3 H 0.035048 0.064346 0.664530 0.073 Uiso 1 1 calc R U . . .
H32B_3 H 0.141341 0.141286 0.628059 0.073 Uiso 1 1 calc R U . . .
H32C_3 H 0.010004 0.186776 0.644095 0.073 Uiso 1 1 calc R U . . .
C22_3 C 0.3614(3) -0.02673(19) 0.79873(18) 0.0499(6) Uani 1 1 d . . . . .
C26_3 C 0.7808(3) 0.1699(3) 0.86408(15) 0.0469(5) Uani 1 1 d . . . . .
H26A_3 H 0.773188 0.097231 0.884241 0.070 Uiso 1 1 calc R U . . .
H26B_3 H 0.866859 0.222533 0.890386 0.070 Uiso 1 1 calc R U . . .
H26C_3 H 0.779563 0.154580 0.811013 0.070 Uiso 1 1 calc R U . . .
C28_3 C 0.3339(5) -0.1545(2) 0.8053(3) 0.0710(11) Uani 1 1 d . . . . .
H28_3 H 0.423435 -0.166369 0.833652 0.085 Uiso 1 1 calc R U . . .
C27_3 C 0.6537(3) 0.2403(3) 0.95667(14) 0.0498(6) Uani 1 1 d . . . . .
H27A_3 H 0.631983 0.164215 0.971635 0.075 Uiso 1 1 calc R U . . .
H27B_3 H 0.582555 0.283190 0.963678 0.075 Uiso 1 1 calc R U . . .
H27C_3 H 0.742468 0.283066 0.987181 0.075 Uiso 1 1 calc R U . . .
C29_3 C 0.3086(7) -0.2302(3) 0.7366(3) 0.105(2) Uani 1 1 d . . . . .
H29A_3 H 0.381711 -0.207420 0.710921 0.158 Uiso 1 1 calc R U . . .
H29B_3 H 0.220415 -0.225633 0.705468 0.158 Uiso 1 1 calc R U . . .
H29C_3 H 0.306222 -0.309540 0.746296 0.158 Uiso 1 1 calc R U . . .
C30_3 C 0.2396(5) -0.1823(2) 0.85381(17) 0.0614(9) Uani 1 1 d . . . . .
H30A_3 H 0.236027 -0.262008 0.862862 0.092 Uiso 1 1 calc R U . . .
H30B_3 H 0.147868 -0.173625 0.829749 0.092 Uiso 1 1 calc R U . . .
H30C_3 H 0.271911 -0.129615 0.901212 0.092 Uiso 1 1 calc R U . . .
C7_2 C 0.3410(3) 0.1270(2) 0.49959(12) 0.0394(4) Uani 1 1 d . . . . .
H7_2 H 0.364989 0.191818 0.476020 0.047 Uiso 1 1 calc R U . . .
C6_2 C 0.2103(3) 0.0578(2) 0.47848(13) 0.0447(5) Uani 1 1 d . . . . .
H6_2 H 0.144414 0.074984 0.439607 0.054 Uiso 1 1 calc R U . . .
C5_2 C 0.1746(3) -0.0364(2) 0.51345(14) 0.0443(5) Uani 1 1 d . . . . .
H5_2 H 0.084653 -0.082646 0.497816 0.053 Uiso 1 1 calc R U . . .
C8_2 C 0.4351(2) 0.09922(18) 0.55578(11) 0.0337(4) Uani 1 1 d . . . . .
C1_2 C 0.5795(2) 0.15331(19) 0.59033(11) 0.0357(4) Uani 1 1 d . . . . .
H1_2 H 0.627629 0.225560 0.583121 0.043 Uiso 1 1 calc R U . . .
C9_2 C 0.3997(2) 0.00358(18) 0.59197(11) 0.0339(3) Uani 1 1 d . . . . .
C4_2 C 0.2684(2) -0.0646(2) 0.57130(13) 0.0397(4) Uani 1 1 d . . . . .
H4_2 H 0.242992 -0.128289 0.595568 0.048 Uiso 1 1 calc R U . . .
C3_2 C 0.5229(2) -0.00226(18) 0.64734(12) 0.0354(4) Uani 1 1 d . . . . .
H3_2 H 0.526476 -0.051477 0.684086 0.042 Uiso 1 1 calc R U . . .
C2_2 C 0.6336(2) 0.0768(2) 0.63675(12) 0.0375(4) Uani 1 1 d . . . . .
H2_2 H 0.727739 0.079317 0.656727 0.045 Uiso 1 1 calc R U . . .
Cl_5 Cl 0.79605(7) -0.17290(5) 0.73103(4) 0.04778(14) Uani 1 1 d . . . . .
O1_5 O 0.8399(4) -0.0552(2) 0.7371(2) 0.1064(13) Uani 1 1 d . . . . .
O2_5 O 0.6693(4) -0.1875(4) 0.7581(2) 0.1071(12) Uani 1 1 d . . . . .
O3_5 O 0.8728(6) -0.2299(4) 0.7781(2) 0.141(2) Uani 1 1 d . . . . .
O4_5 O 0.7619(4) -0.2281(3) 0.65648(15) 0.0848(10) Uani 1 1 d . . . . .
O1A_11 O 0.8046(5) 0.7420(4) 0.9906(2) 0.0960(16) Uani 0.75 1 d D . P A 1
C1A_11 C 0.6978(11) 0.8993(6) 1.0056(5) 0.124(4) Uani 0.75 1 d D . P A 1
H1A1_11 H 0.685313 0.972113 0.988301 0.186 Uiso 0.75 1 calc R U P A 1
H1A2_11 H 0.608603 0.846333 0.996364 0.186 Uiso 0.75 1 calc R U P A 1
H1A3_11 H 0.739659 0.914251 1.058980 0.186 Uiso 0.75 1 calc R U P A 1
C2A_11 C 0.7864(11) 0.8475(6) 0.9657(5) 0.142(5) Uani 0.75 1 d D . P A 1
H2A1_11 H 0.744987 0.832988 0.911641 0.171 Uiso 0.75 1 calc R U P A 1
H2A2_11 H 0.876356 0.901069 0.974406 0.171 Uiso 0.75 1 calc R U P A 1
C3A_11 C 0.8860(8) 0.6822(6) 0.9553(3) 0.085(2) Uani 0.75 1 d D . P A 1
H3A1_11 H 0.980188 0.729210 0.965671 0.102 Uiso 0.75 1 calc R U P A 1
H3A2_11 H 0.848638 0.668646 0.900879 0.102 Uiso 0.75 1 calc R U P A 1
C4A_11 C 0.8898(13) 0.5726(8) 0.9813(4) 0.143(4) Uani 0.75 1 d D . P A 1
H4A1_11 H 0.947143 0.531808 0.956060 0.215 Uiso 0.75 1 calc R U P A 1
H4A2_11 H 0.927990 0.586169 1.035082 0.215 Uiso 0.75 1 calc R U P A 1
H4A3_11 H 0.796650 0.525702 0.970393 0.215 Uiso 0.75 1 calc R U P A 1
C1B_12 C 0.8188(7) 0.8068(6) 0.9424(6) 0.061(4) Uani 0.25 1 d D . P B -2
H1B_12 H 0.782698 0.791862 0.887294 0.073 Uiso 0.25 1 calc R U P B -2
Cl1B_12 Cl 0.6980(4) 0.8606(3) 0.9838(3) 0.0612(8) Uani 0.25 1 d D . P B -2
Cl2B_12 Cl 0.9740(4) 0.9076(4) 0.9632(3) 0.0938(16) Uani 0.25 1 d D . P B -2
Cl3B_12 Cl 0.8435(4) 0.6762(4) 0.9722(2) 0.0602(8) Uani 0.25 1 d D . P B -2

loop_
_atom_site_aniso_label
_atom_site_aniso_U_11
_atom_site_aniso_U_22
_atom_site_aniso_U_33
_atom_site_aniso_U_23
_atom_site_aniso_U_13
_atom_site_aniso_U_12
Pd_1 0.03069(7) 0.02822(7) 0.02689(7) -0.00045(4) 0.01102(5) 0.00540(4)
C18_3 0.0434(11) 0.0386(10) 0.0358(9) 0.0127(8) 0.0125(8) 0.0038(8)
C17_3 0.0482(12) 0.0500(12) 0.0392(10) 0.0188(9) 0.0202(9) 0.0140(10)
C16_3 0.0423(11) 0.0587(14) 0.0370(10) 0.0135(9) 0.0179(8) 0.0197(10)
C15_3 0.0353(10) 0.0553(13) 0.0368(10) 0.0043(9) 0.0101(8) 0.0121(9)
C14_3 0.0324(8) 0.0401(9) 0.0339(8) 0.0045(7) 0.0132(7) 0.0062(7)
C13_3 0.0329(8) 0.0382(9) 0.0261(7) 0.0054(6) 0.0131(6) 0.0060(7)
P_3 0.0303(2) 0.02927(19) 0.02617(19) 0.00233(15) 0.01209(15) 0.00352(15)
C7_3 0.0315(8) 0.0340(8) 0.0346(8) 0.0051(7) 0.0128(6) 0.0023(6)
C8_3 0.0332(9) 0.0424(10) 0.0455(11) 0.0143(9) 0.0100(8) 0.0046(8)
C9_3 0.0332(10) 0.0574(14) 0.0504(13) 0.0165(11) 0.0059(9) 0.0009(9)
C10_3 0.0325(10) 0.0515(13) 0.0708(18) 0.0162(12) 0.0195(11) 0.0062(9)
C11_3 0.0366(10) 0.0509(13) 0.0499(12) 0.0050(10) 0.0210(9) -0.0011(9)
C12_3 0.0356(10) 0.0600(14) 0.0401(11) -0.0006(10) 0.0184(8) -0.0037(9)
C1_3 0.0334(8) 0.0260(7) 0.0254(7) 0.0018(5) 0.0103(6) 0.0035(6)
C2_3 0.0326(7) 0.0244(6) 0.0258(7) 0.0006(5) 0.0112(6) 0.0041(5)
C3_3 0.0427(10) 0.0295(7) 0.0279(7) 0.0014(6) 0.0163(7) 0.0051(7)
C4_3 0.0537(12) 0.0315(8) 0.0280(8) -0.0007(6) 0.0167(8) 0.0098(8)
C5_3 0.0607(14) 0.0272(8) 0.0309(8) -0.0011(6) 0.0141(8) 0.0079(8)
C6_3 0.0474(11) 0.0252(7) 0.0295(8) 0.0016(6) 0.0120(7) 0.0040(7)
C21_3 0.0587(14) 0.0307(9) 0.0557(14) 0.0106(9) 0.0283(11) 0.0156(9)
C24_3 0.0383(9) 0.0269(7) 0.0349(8) -0.0035(6) 0.0185(7) -0.0006(6)
C23_3 0.0484(12) 0.0274(8) 0.0557(13) -0.0052(8) 0.0275(10) -0.0028(8)
C19_3 0.0358(8) 0.0245(6) 0.0294(7) 0.0012(5) 0.0161(6) 0.0039(6)
C20_3 0.0430(10) 0.0295(8) 0.0365(9) 0.0058(7) 0.0189(8) 0.0098(7)
C25_3 0.0445(11) 0.0390(9) 0.0325(9) 0.0094(7) 0.0127(8) 0.0119(8)
C31_3 0.0317(8) 0.0353(9) 0.0376(9) -0.0028(7) 0.0135(7) -0.0010(7)
C33_3 0.0390(11) 0.0464(12) 0.0501(12) 0.0028(9) 0.0226(9) 0.0056(9)
C32_3 0.0400(11) 0.0519(13) 0.0444(12) -0.0067(10) 0.0086(9) -0.0066(10)
C22_3 0.0633(16) 0.0249(8) 0.0698(17) 0.0042(9) 0.0376(13) 0.0069(9)
C26_3 0.0452(12) 0.0565(14) 0.0447(12) 0.0138(10) 0.0140(10) 0.0177(11)
C28_3 0.085(2) 0.0281(10) 0.110(3) 0.0114(14) 0.049(2) 0.0088(12)
C27_3 0.0636(16) 0.0581(15) 0.0332(10) 0.0108(10) 0.0152(10) 0.0197(13)
C29_3 0.200(6) 0.0275(12) 0.101(3) -0.0029(15) 0.090(4) 0.002(2)
C30_3 0.103(3) 0.0356(11) 0.0416(13) 0.0113(9) 0.0160(14) 0.0019(13)
C7_2 0.0469(11) 0.0442(11) 0.0282(8) -0.0019(7) 0.0104(7) 0.0150(9)
C6_2 0.0431(11) 0.0561(13) 0.0319(9) -0.0067(9) 0.0039(8) 0.0164(10)
C5_2 0.0359(10) 0.0511(12) 0.0400(11) -0.0105(9) 0.0072(8) 0.0067(9)
C8_2 0.0372(9) 0.0370(9) 0.0275(7) -0.0040(6) 0.0116(6) 0.0104(7)
C1_2 0.0373(9) 0.0385(9) 0.0316(8) -0.0035(7) 0.0147(7) 0.0067(7)
C9_2 0.0355(9) 0.0344(8) 0.0314(8) -0.0040(6) 0.0105(7) 0.0089(7)
C4_2 0.0380(10) 0.0388(10) 0.0386(10) -0.0066(8) 0.0105(8) 0.0044(8)
C3_2 0.0376(9) 0.0339(8) 0.0344(9) -0.0012(7) 0.0093(7) 0.0100(7)
C2_2 0.0344(9) 0.0414(10) 0.0363(9) -0.0050(7) 0.0105(7) 0.0115(7)
Cl_5 0.0509(3) 0.0316(2) 0.0569(3) 0.0151(2) 0.0029(3) 0.0040(2)
O1_5 0.132(3) 0.0388(12) 0.123(3) 0.0106(15) -0.010(2) -0.0013(15)
O2_5 0.096(3) 0.108(3) 0.120(3) 0.020(2) 0.050(2) -0.002(2)
O3_5 0.255(6) 0.132(3) 0.068(2) 0.028(2) 0.022(3) 0.135(4)
O4_5 0.117(3) 0.0682(16) 0.0538(14) 0.0151(12) 0.0121(15) -0.0164(16)
O1A_11 0.135(4) 0.092(3) 0.0460(18) 0.0038(18) 0.032(2) -0.025(3)
C1A_11 0.246(13) 0.062(4) 0.074(5) 0.019(3) 0.077(6) 0.010(6)
C2A_11 0.254(15) 0.090(6) 0.086(5) 0.034(4) 0.078(7) -0.014(7)
C3A_11 0.082(5) 0.120(6) 0.044(3) 0.009(3) 0.018(3) -0.002(4)
C4A_11 0.231(12) 0.173(9) 0.047(3) 0.018(4) 0.056(5) 0.069(9)
C1B_12 0.047(6) 0.081(10) 0.038(5) 0.010(5) -0.006(4) -0.012(6)
Cl1B_12 0.074(2) 0.0438(16) 0.067(2) 0.0078(14) 0.0272(17) 0.0035(14)
Cl2B_12 0.0521(18) 0.111(4) 0.098(3) 0.032(3) 0.0017(19) -0.029(2)
Cl3B_12 0.064(2) 0.072(2) 0.0477(18) -0.0021(15) 0.0213(14) 0.0178(17)

loop_
_atom_type_symbol
_atom_type_description
_atom_type_scat_dispersion_real
_atom_type_scat_dispersion_imag
_atom_type_scat_source
C C 0.0020 0.0012 'International Tables Vol C Tables 4.2.6.8 and 6.1.1.4'
H H 0.0000 0.0000 'International Tables Vol C Tables 4.2.6.8 and 6.1.1.4'
O O 0.0077 0.0045 'International Tables Vol C Tables 4.2.6.8 and 6.1.1.4'
Cl Cl 0.1198 0.1216 'International Tables Vol C Tables 4.2.6.8 and 6.1.1.4'
Pd Pd -1.3766 0.7904 'International Tables Vol C Tables 4.2.6.8 and 6.1.1.4'
P P 0.0809 0.0720 'International Tables Vol C Tables 4.2.6.8 and 6.1.1.4'

loop_
_geom_angle_atom_site_label_1
_geom_angle_atom_site_label_2
_geom_angle_atom_site_label_3
_geom_angle
_geom_angle_site_symmetry_1
_geom_angle_site_symmetry_3
_geom_angle_publ_flag
C1_2 Pd_1 C2_2 38.04(9) . . ?
C1_2 Pd_1 P_3 97.65(7) . . ?
C2_2 Pd_1 P_3 125.24(7) . . ?
C1_2 Pd_1 C3_2 60.62(9) . . ?
C2_2 Pd_1 C3_2 35.55(8) . . ?
P_3 Pd_1 C3_2 158.19(6) . . ?
C1_2 Pd_1 C19_3 168.07(8) . . ?
C2_2 Pd_1 C19_3 146.44(8) . . ?
P_3 Pd_1 C19_3 84.54(5) . . ?
C3_2 Pd_1 C19_3 117.10(8) . . ?
C1_2 Pd_1 C20_3 153.48(8) . . ?
C2_2 Pd_1 C20_3 115.45(8) . . ?
P_3 Pd_1 C20_3 102.42(6) . . ?
C3_2 Pd_1 C20_3 97.81(8) . . ?
C19_3 Pd_1 C20_3 34.12(7) . . ?
C1_2 Pd_1 C8_2 34.37(8) . . ?
C2_2 Pd_1 C8_2 57.29(8) . . ?
P_3 Pd_1 C8_2 108.08(6) . . ?
C3_2 Pd_1 C8_2 55.65(8) . . ?
C19_3 Pd_1 C8_2 133.87(7) . . ?
C20_3 Pd_1 C8_2 145.55(7) . . ?
C17_3 C18_3 C13_3 111.4(2) . . ?
C17_3 C18_3 H18A_3 109.3 . . ?
C13_3 C18_3 H18A_3 109.3 . . ?
C17_3 C18_3 H18B_3 109.3 . . ?
C13_3 C18_3 H18B_3 109.3 . . ?
H18A_3 C18_3 H18B_3 108.0 . . ?
C16_3 C17_3 C18_3 111.76(19) . . ?
C16_3 C17_3 H17A_3 109.3 . . ?
C18_3 C17_3 H17A_3 109.3 . . ?
C16_3 C17_3 H17B_3 109.3 . . ?
C18_3 C17_3 H17B_3 109.3 . . ?
H17A_3 C17_3 H17B_3 107.9 . . ?
C17_3 C16_3 C15_3 110.7(2) . . ?
C17_3 C16_3 H16A_3 109.5 . . ?
C15_3 C16_3 H16A_3 109.5 . . ?
C17_3 C16_3 H16B_3 109.5 . . ?
C15_3 C16_3 H16B_3 109.5 . . ?
H16A_3 C16_3 H16B_3 108.1 . . ?
C16_3 C15_3 C14_3 111.2(2) . . ?
C16_3 C15_3 H15A_3 109.4 . . ?
C14_3 C15_3 H15A_3 109.4 . . ?
C16_3 C15_3 H15B_3 109.4 . . ?
C14_3 C15_3 H15B_3 109.4 . . ?
H15A_3 C15_3 H15B_3 108.0 . . ?
C13_3 C14_3 C15_3 110.99(18) . . ?
C13_3 C14_3 H14A_3 109.4 . . ?
C15_3 C14_3 H14A_3 109.4 . . ?
C13_3 C14_3 H14B_3 109.4 . . ?
C15_3 C14_3 H14B_3 109.4 . . ?
H14A_3 C14_3 H14B_3 108.0 . . ?
C18_3 C13_3 C14_3 111.23(18) . . ?
C18_3 C13_3 P_3 114.39(15) . . ?
C14_3 C13_3 P_3 110.12(14) . . ?
C18_3 C13_3 H13_3 106.9 . . ?
C14_3 C13_3 H13_3 106.9 . . ?
P_3 C13_3 H13_3 106.9 . . ?
C1_3 P_3 C7_3 105.87(10) . . ?
C1_3 P_3 C13_3 107.32(9) . . ?
C7_3 P_3 C13_3 105.24(10) . . ?
C1_3 P_3 Pd_1 104.55(7) . . ?
C7_3 P_3 Pd_1 119.17(8) . . ?
C13_3 P_3 Pd_1 113.92(8) . . ?
C8_3 C7_3 C12_3 110.5(2) . . ?
C8_3 C7_3 P_3 111.41(14) . . ?
C12_3 C7_3 P_3 111.81(15) . . ?
C8_3 C7_3 H7_3 107.6 . . ?
C12_3 C7_3 H7_3 107.6 . . ?
P_3 C7_3 H7_3 107.6 . . ?
C7_3 C8_3 C9_3 111.42(19) . . ?
C7_3 C8_3 H8A_3 109.3 . . ?
C9_3 C8_3 H8A_3 109.3 . . ?
C7_3 C8_3 H8B_3 109.3 . . ?
C9_3 C8_3 H8B_3 109.3 . . ?
H8A_3 C8_3 H8B_3 108.0 . . ?
C10_3 C9_3 C8_3 111.9(2) . . ?
C10_3 C9_3 H9A_3 109.2 . . ?
C8_3 C9_3 H9A_3 109.2 . . ?
C10_3 C9_3 H9B_3 109.2 . . ?
C8_3 C9_3 H9B_3 109.2 . . ?
H9A_3 C9_3 H9B_3 107.9 . . ?
C11_3 C10_3 C9_3 110.5(2) . . ?
C11_3 C10_3 H10A_3 109.6 . . ?
C9_3 C10_3 H10A_3 109.6 . . ?
C11_3 C10_3 H10B_3 109.6 . . ?
C9_3 C10_3 H10B_3 109.6 . . ?
H10A_3 C10_3 H10B_3 108.1 . . ?
C10_3 C11_3 C12_3 110.7(2) . . ?
C10_3 C11_3 H11A_3 109.5 . . ?
C12_3 C11_3 H11A_3 109.5 . . ?
C10_3 C11_3 H11B_3 109.5 . . ?
C12_3 C11_3 H11B_3 109.5 . . ?
H11A_3 C11_3 H11B_3 108.1 . . ?
C11_3 C12_3 C7_3 110.7(2) . . ?
C11_3 C12_3 H12A_3 109.5 . . ?
C7_3 C12_3 H12A_3 109.5 . . ?
C11_3 C12_3 H12B_3 109.5 . . ?
C7_3 C12_3 H12B_3 109.5 . . ?
H12A_3 C12_3 H12B_3 108.1 . . ?
C6_3 C1_3 C2_3 120.23(16) . . ?
C6_3 C1_3 P_3 122.39(14) . . ?
C2_3 C1_3 P_3 117.38(13) . . ?
C3_3 C2_3 C1_3 118.49(16) . . ?
C3_3 C2_3 C19_3 116.86(16) . . ?
C1_3 C2_3 C19_3 124.59(15) . . ?
C4_3 C3_3 C2_3 121.01(18) . . ?
C4_3 C3_3 H3_3 119.5 . . ?
C2_3 C3_3 H3_3 119.5 . . ?
C3_3 C4_3 C5_3 120.34(18) . . ?
C3_3 C4_3 H4_3 119.8 . . ?
C5_3 C4_3 H4_3 119.8 . . ?
C6_3 C5_3 C4_3 119.66(18) . . ?
C6_3 C5_3 H5_3 120.2 . . ?
C4_3 C5_3 H5_3 120.2 . . ?
C5_3 C6_3 C1_3 120.18(19) . . ?
C5_3 C6_3 H6_3 119.9 . . ?
C1_3 C6_3 H6_3 119.9 . . ?
C22_3 C21_3 C20_3 121.9(2) . . ?
C22_3 C21_3 H21_3 119.0 . . ?
C20_3 C21_3 H21_3 119.0 . . ?
C23_3 C24_3 C19_3 119.4(2) . . ?
C23_3 C24_3 C31_3 119.4(2) . . ?
C19_3 C24_3 C31_3 121.01(17) . . ?
C24_3 C23_3 C22_3 122.3(2) . . ?
C24_3 C23_3 H23_3 118.9 . . ?
C22_3 C23_3 H23_3 118.9 . . ?
C20_3 C19_3 C24_3 118.28(18) . . ?
C20_3 C19_3 C2_3 118.96(18) . . ?
C24_3 C19_3 C2_3 119.07(17) . . ?
C20_3 C19_3 Pd_1 77.64(11) . . ?
C24_3 C19_3 Pd_1 102.48(12) . . ?
C2_3 C19_3 Pd_1 108.25(11) . . ?
C21_3 C20_3 C19_3 119.4(2) . . ?
C21_3 C20_3 C25_3 117.4(2) . . ?
C19_3 C20_3 C25_3 121.74(18) . . ?
C21_3 C20_3 Pd_1 106.63(16) . . ?
C19_3 C20_3 Pd_1 68.23(11) . . ?
C25_3 C20_3 Pd_1 106.42(13) . . ?
C20_3 C25_3 C26_3 113.4(2) . . ?
C20_3 C25_3 C27_3 109.9(2) . . ?
C26_3 C25_3 C27_3 110.0(2) . . ?
C20_3 C25_3 H25_3 107.8 . . ?
C26_3 C25_3 H25_3 107.8 . . ?
C27_3 C25_3 H25_3 107.8 . . ?
C24_3 C31_3 C32_3 111.70(19) . . ?
C24_3 C31_3 C33_3 111.1(2) . . ?
C32_3 C31_3 C33_3 109.4(2) . . ?
C24_3 C31_3 H31_3 108.2 . . ?
C32_3 C31_3 H31_3 108.2 . . ?
C33_3 C31_3 H31_3 108.2 . . ?
C31_3 C33_3 H33A_3 109.5 . . ?
C31_3 C33_3 H33B_3 109.5 . . ?
H33A_3 C33_3 H33B_3 109.5 . . ?
C31_3 C33_3 H33C_3 109.5 . . ?
H33A_3 C33_3 H33C_3 109.5 . . ?
H33B_3 C33_3 H33C_3 109.5 . . ?
C31_3 C32_3 H32A_3 109.5 . . ?
C31_3 C32_3 H32B_3 109.5 . . ?
H32A_3 C32_3 H32B_3 109.5 . . ?
C31_3 C32_3 H32C_3 109.5 . . ?
H32A_3 C32_3 H32C_3 109.5 . . ?
H32B_3 C32_3 H32C_3 109.5 . . ?
C21_3 C22_3 C23_3 118.7(2) . . ?
C21_3 C22_3 C28_3 118.9(3) . . ?
C23_3 C22_3 C28_3 122.5(3) . . ?
C25_3 C26_3 H26A_3 109.5 . . ?
C25_3 C26_3 H26B_3 109.5 . . ?
H26A_3 C26_3 H26B_3 109.5 . . ?
C25_3 C26_3 H26C_3 109.5 . . ?
H26A_3 C26_3 H26C_3 109.5 . . ?
H26B_3 C26_3 H26C_3 109.5 . . ?
C29_3 C28_3 C30_3 116.5(3) . . ?
C29_3 C28_3 C22_3 114.5(3) . . ?
C30_3 C28_3 C22_3 112.1(3) . . ?
C29_3 C28_3 H28_3 104.0 . . ?
C30_3 C28_3 H28_3 104.0 . . ?
C22_3 C28_3 H28_3 104.0 . . ?
C25_3 C27_3 H27A_3 109.5 . . ?
C25_3 C27_3 H27B_3 109.5 . . ?
H27A_3 C27_3 H27B_3 109.5 . . ?
C25_3 C27_3 H27C_3 109.5 . . ?
H27A_3 C27_3 H27C_3 109.5 . . ?
H27B_3 C27_3 H27C_3 109.5 . . ?
C28_3 C29_3 H29A_3 109.5 . . ?
C28_3 C29_3 H29B_3 109.5 . . ?
H29A_3 C29_3 H29B_3 109.5 . . ?
C28_3 C29_3 H29C_3 109.5 . . ?
H29A_3 C29_3 H29C_3 109.5 . . ?
H29B_3 C29_3 H29C_3 109.5 . . ?
C28_3 C30_3 H30A_3 109.5 . . ?
C28_3 C30_3 H30B_3 109.5 . . ?
H30A_3 C30_3 H30B_3 109.5 . . ?
C28_3 C30_3 H30C_3 109.5 . . ?
H30A_3 C30_3 H30C_3 109.5 . . ?
H30B_3 C30_3 H30C_3 109.5 . . ?
C8_2 C7_2 C6_2 118.3(2) . . ?
C8_2 C7_2 H7_2 120.9 . . ?
C6_2 C7_2 H7_2 120.9 . . ?
C7_2 C6_2 C5_2 120.9(2) . . ?
C7_2 C6_2 H6_2 119.5 . . ?
C5_2 C6_2 H6_2 119.5 . . ?
C6_2 C5_2 C4_2 121.4(2) . . ?
C6_2 C5_2 H5_2 119.3 . . ?
C4_2 C5_2 H5_2 119.3 . . ?
C7_2 C8_2 C9_2 121.3(2) . . ?
C7_2 C8_2 C1_2 131.7(2) . . ?
C9_2 C8_2 C1_2 106.97(19) . . ?
C7_2 C8_2 Pd_1 131.50(14) . . ?
C9_2 C8_2 Pd_1 77.46(12) . . ?
C1_2 C8_2 Pd_1 56.22(10) . . ?
C2_2 C1_2 C8_2 107.3(2) . . ?
C2_2 C1_2 Pd_1 72.78(12) . . ?
C8_2 C1_2 Pd_1 89.40(12) . . ?
C2_2 C1_2 H1_2 126.3 . . ?
C8_2 C1_2 H1_2 126.3 . . ?
Pd_1 C1_2 H1_2 105.0 . . ?
C4_2 C9_2 C8_2 120.2(2) . . ?
C4_2 C9_2 C3_2 132.6(2) . . ?
C8_2 C9_2 C3_2 107.18(19) . . ?
C9_2 C4_2 C5_2 117.8(2) . . ?
C9_2 C4_2 H4_2 121.1 . . ?
C5_2 C4_2 H4_2 121.1 . . ?
C2_2 C3_2 C9_2 108.5(2) . . ?
C2_2 C3_2 Pd_1 67.41(12) . . ?
C9_2 C3_2 Pd_1 86.47(12) . . ?
C2_2 C3_2 H3_2 125.8 . . ?
C9_2 C3_2 H3_2 125.8 . . ?
Pd_1 C3_2 H3_2 112.4 . . ?
C3_2 C2_2 C1_2 107.60(19) . . ?
C3_2 C2_2 Pd_1 77.04(12) . . ?
C1_2 C2_2 Pd_1 69.18(11) . . ?
C3_2 C2_2 H2_2 126.2 . . ?
C1_2 C2_2 H2_2 126.2 . . ?
Pd_1 C2_2 H2_2 119.4 . . ?
O3_5 Cl_5 O1_5 117.6(3) . . ?
O3_5 Cl_5 O4_5 112.8(2) . . ?
O1_5 Cl_5 O4_5 112.0(2) . . ?
O3_5 Cl_5 O2_5 100.9(3) . . ?
O1_5 Cl_5 O2_5 104.9(3) . . ?
O4_5 Cl_5 O2_5 107.2(2) . . ?
C3A_11 O1A_11 C2A_11 115.2(5) . . ?
C2A_11 C1A_11 H1A1_11 109.5 . . ?
C2A_11 C1A_11 H1A2_11 109.5 . . ?
H1A1_11 C1A_11 H1A2_11 109.5 . . ?
C2A_11 C1A_11 H1A3_11 109.5 . . ?
H1A1_11 C1A_11 H1A3_11 109.5 . . ?
H1A2_11 C1A_11 H1A3_11 109.5 . . ?
O1A_11 C2A_11 C1A_11 109.5(5) . . ?
O1A_11 C2A_11 H2A1_11 109.8 . . ?
C1A_11 C2A_11 H2A1_11 109.8 . . ?
O1A_11 C2A_11 H2A2_11 109.8 . . ?
C1A_11 C2A_11 H2A2_11 109.8 . . ?
H2A1_11 C2A_11 H2A2_11 108.2 . . ?
O1A_11 C3A_11 C4A_11 110.5(5) . . ?
O1A_11 C3A_11 H3A1_11 109.6 . . ?
C4A_11 C3A_11 H3A1_11 109.6 . . ?
O1A_11 C3A_11 H3A2_11 109.6 . . ?
C4A_11 C3A_11 H3A2_11 109.6 . . ?
H3A1_11 C3A_11 H3A2_11 108.1 . . ?
C3A_11 C4A_11 H4A1_11 109.5 . . ?
C3A_11 C4A_11 H4A2_11 109.5 . . ?
H4A1_11 C4A_11 H4A2_11 109.5 . . ?
C3A_11 C4A_11 H4A3_11 109.5 . . ?
H4A1_11 C4A_11 H4A3_11 109.5 . . ?
H4A2_11 C4A_11 H4A3_11 109.5 . . ?
Cl2B_12 C1B_12 Cl1B_12 110.7(5) . . ?
Cl2B_12 C1B_12 Cl3B_12 110.5(5) . . ?
Cl1B_12 C1B_12 Cl3B_12 110.2(5) . . ?
Cl2B_12 C1B_12 H1B_12 108.5 . . ?
Cl1B_12 C1B_12 H1B_12 108.5 . . ?
Cl3B_12 C1B_12 H1B_12 108.5 . . ?

loop_
_geom_bond_atom_site_label_1
_geom_bond_atom_site_label_2
_geom_bond_distance
_geom_bond_site_symmetry_2
_geom_bond_publ_flag
Pd_1 C1_2 2.172(2) . ?
Pd_1 C2_2 2.219(2) . ?
Pd_1 P_3 2.2659(7) . ?
Pd_1 C3_2 2.343(2) . ?
Pd_1 C19_3 2.3669(18) . ?
Pd_1 C20_3 2.490(2) . ?
Pd_1 C8_2 2.613(2) . ?
C18_3 C17_3 1.528(3) . ?
C18_3 C13_3 1.530(3) . ?
C18_3 H18A_3 0.9900 . ?
C18_3 H18B_3 0.9900 . ?
C17_3 C16_3 1.523(4) . ?
C17_3 H17A_3 0.9900 . ?
C17_3 H17B_3 0.9900 . ?
C16_3 C15_3 1.524(4) . ?
C16_3 H16A_3 0.9900 . ?
C16_3 H16B_3 0.9900 . ?
C15_3 C14_3 1.537(3) . ?
C15_3 H15A_3 0.9900 . ?
C15_3 H15B_3 0.9900 . ?
C14_3 C13_3 1.531(3) . ?
C14_3 H14A_3 0.9900 . ?
C14_3 H14B_3 0.9900 . ?
C13_3 P_3 1.853(2) . ?
C13_3 H13_3 1.0000 . ?
P_3 C1_3 1.8105(18) . ?
P_3 C7_3 1.844(2) . ?
C7_3 C8_3 1.527(3) . ?
C7_3 C12_3 1.539(3) . ?
C7_3 H7_3 1.0000 . ?
C8_3 C9_3 1.528(3) . ?
C8_3 H8A_3 0.9900 . ?
C8_3 H8B_3 0.9900 . ?
C9_3 C10_3 1.515(4) . ?
C9_3 H9A_3 0.9900 . ?
C9_3 H9B_3 0.9900 . ?
C10_3 C11_3 1.512(4) . ?
C10_3 H10A_3 0.9900 . ?
C10_3 H10B_3 0.9900 . ?
C11_3 C12_3 1.530(3) . ?
C11_3 H11A_3 0.9900 . ?
C11_3 H11B_3 0.9900 . ?
C12_3 H12A_3 0.9900 . ?
C12_3 H12B_3 0.9900 . ?
C1_3 C6_3 1.403(3) . ?
C1_3 C2_3 1.404(2) . ?
C2_3 C3_3 1.403(2) . ?
C2_3 C19_3 1.508(2) . ?
C3_3 C4_3 1.384(3) . ?
C3_3 H3_3 0.9500 . ?
C4_3 C5_3 1.392(3) . ?
C4_3 H4_3 0.9500 . ?
C5_3 C6_3 1.392(3) . ?
C5_3 H5_3 0.9500 . ?
C6_3 H6_3 0.9500 . ?
C21_3 C22_3 1.372(4) . ?
C21_3 C20_3 1.410(3) . ?
C21_3 H21_3 0.9500 . ?
C24_3 C23_3 1.388(3) . ?
C24_3 C19_3 1.433(3) . ?
C24_3 C31_3 1.514(3) . ?
C23_3 C22_3 1.402(4) . ?
C23_3 H23_3 0.9500 . ?
C19_3 C20_3 1.430(3) . ?
C20_3 C25_3 1.527(3) . ?
C25_3 C26_3 1.531(4) . ?
C25_3 C27_3 1.537(3) . ?
C25_3 H25_3 1.0000 . ?
C31_3 C32_3 1.531(3) . ?
C31_3 C33_3 1.534(3) . ?
C31_3 H31_3 1.0000 . ?
C33_3 H33A_3 0.9800 . ?
C33_3 H33B_3 0.9800 . ?
C33_3 H33C_3 0.9800 . ?
C32_3 H32A_3 0.9800 . ?
C32_3 H32B_3 0.9800 . ?
C32_3 H32C_3 0.9800 . ?
C22_3 C28_3 1.522(4) . ?
C26_3 H26A_3 0.9800 . ?
C26_3 H26B_3 0.9800 . ?
C26_3 H26C_3 0.9800 . ?
C28_3 C29_3 1.424(6) . ?
C28_3 C30_3 1.468(5) . ?
C28_3 H28_3 1.0000 . ?
C27_3 H27A_3 0.9800 . ?
C27_3 H27B_3 0.9800 . ?
C27_3 H27C_3 0.9800 . ?
C29_3 H29A_3 0.9800 . ?
C29_3 H29B_3 0.9800 . ?
C29_3 H29C_3 0.9800 . ?
C30_3 H30A_3 0.9800 . ?
C30_3 H30B_3 0.9800 . ?
C30_3 H30C_3 0.9800 . ?
C7_2 C8_2 1.382(3) . ?
C7_2 C6_2 1.389(4) . ?
C7_2 H7_2 0.9500 . ?
C6_2 C5_2 1.391(4) . ?
C6_2 H6_2 0.9500 . ?
C5_2 C4_2 1.403(4) . ?
C5_2 H5_2 0.9500 . ?
C8_2 C9_2 1.418(3) . ?
C8_2 C1_2 1.475(3) . ?
C1_2 C2_2 1.432(3) . ?
C1_2 H1_2 0.9500 . ?
C9_2 C4_2 1.389(3) . ?
C9_2 C3_2 1.471(3) . ?
C4_2 H4_2 0.9500 . ?
C3_2 C2_2 1.398(3) . ?
C3_2 H3_2 0.9500 . ?
C2_2 H2_2 0.9500 . ?
Cl_5 O3_5 1.374(3) . ?
Cl_5 O1_5 1.378(3) . ?
Cl_5 O4_5 1.410(3) . ?
Cl_5 O2_5 1.469(4) . ?
O1A_11 C3A_11 1.399(6) . ?
O1A_11 C2A_11 1.419(5) . ?
C1A_11 C2A_11 1.454(7) . ?
C1A_11 H1A1_11 0.9800 . ?
C1A_11 H1A2_11 0.9800 . ?
C1A_11 H1A3_11 0.9800 . ?
C2A_11 H2A1_11 0.9900 . ?
C2A_11 H2A2_11 0.9900 . ?
C3A_11 C4A_11 1.448(8) . ?
C3A_11 H3A1_11 0.9900 . ?
C3A_11 H3A2_11 0.9900 . ?
C4A_11 H4A1_11 0.9800 . ?
C4A_11 H4A2_11 0.9800 . ?
C4A_11 H4A3_11 0.9800 . ?
C1B_12 Cl2B_12 1.750(7) . ?
C1B_12 Cl1B_12 1.752(6) . ?
C1B_12 Cl3B_12 1.754(7) . ?
C1B_12 H1B_12 1.0000 . ?

loop_
_geom_torsion_atom_site_label_1
_geom_torsion_atom_site_label_2
_geom_torsion_atom_site_label_3
_geom_torsion_atom_site_label_4
_geom_torsion
_geom_torsion_site_symmetry_1
_geom_torsion_site_symmetry_2
_geom_torsion_site_symmetry_3
_geom_torsion_site_symmetry_4
_geom_torsion_publ_flag
C13_3 C18_3 C17_3 C16_3 55.1(3) . . . . ?
C18_3 C17_3 C16_3 C15_3 -56.0(3) . . . . ?
C17_3 C16_3 C15_3 C14_3 56.4(2) . . . . ?
C16_3 C15_3 C14_3 C13_3 -56.1(2) . . . . ?
C17_3 C18_3 C13_3 C14_3 -54.4(2) . . . . ?
C17_3 C18_3 C13_3 P_3 -179.94(15) . . . . ?
C15_3 C14_3 C13_3 C18_3 54.9(2) . . . . ?
C15_3 C14_3 C13_3 P_3 -177.24(15) . . . . ?
C18_3 C13_3 P_3 C1_3 66.56(16) . . . . ?
C14_3 C13_3 P_3 C1_3 -59.57(16) . . . . ?
C18_3 C13_3 P_3 C7_3 -45.89(17) . . . . ?
C14_3 C13_3 P_3 C7_3 -172.02(14) . . . . ?
C18_3 C13_3 P_3 Pd_1 -178.22(12) . . . . ?
C14_3 C13_3 P_3 Pd_1 55.65(15) . . . . ?
C1_3 P_3 C7_3 C8_3 63.77(18) . . . . ?
C13_3 P_3 C7_3 C8_3 177.24(16) . . . . ?
Pd_1 P_3 C7_3 C8_3 -53.47(17) . . . . ?
C1_3 P_3 C7_3 C12_3 -172.02(17) . . . . ?
C13_3 P_3 C7_3 C12_3 -58.56(19) . . . . ?
Pd_1 P_3 C7_3 C12_3 70.74(19) . . . . ?
C12_3 C7_3 C8_3 C9_3 54.0(3) . . . . ?
P_3 C7_3 C8_3 C9_3 178.91(19) . . . . ?
C7_3 C8_3 C9_3 C10_3 -54.8(3) . . . . ?
C8_3 C9_3 C10_3 C11_3 56.3(3) . . . . ?
C9_3 C10_3 C11_3 C12_3 -57.8(3) . . . . ?
C10_3 C11_3 C12_3 C7_3 58.0(3) . . . . ?
C8_3 C7_3 C12_3 C11_3 -55.7(3) . . . . ?
P_3 C7_3 C12_3 C11_3 179.57(19) . . . . ?
C7_3 P_3 C1_3 C6_3 44.7(2) . . . . ?
C13_3 P_3 C1_3 C6_3 -67.3(2) . . . . ?
Pd_1 P_3 C1_3 C6_3 171.40(16) . . . . ?
C7_3 P_3 C1_3 C2_3 -135.40(16) . . . . ?
C13_3 P_3 C1_3 C2_3 112.58(16) . . . . ?
Pd_1 P_3 C1_3 C2_3 -8.73(16) . . . . ?
C6_3 C1_3 C2_3 C3_3 2.5(3) . . . . ?
P_3 C1_3 C2_3 C3_3 -177.35(16) . . . . ?
C6_3 C1_3 C2_3 C19_3 -174.69(19) . . . . ?
P_3 C1_3 C2_3 C19_3 5.4(3) . . . . ?
C1_3 C2_3 C3_3 C4_3 -0.2(3) . . . . ?
C19_3 C2_3 C3_3 C4_3 177.2(2) . . . . ?
C2_3 C3_3 C4_3 C5_3 -1.8(4) . . . . ?
C3_3 C4_3 C5_3 C6_3 1.6(4) . . . . ?
C4_3 C5_3 C6_3 C1_3 0.7(4) . . . . ?
C2_3 C1_3 C6_3 C5_3 -2.8(3) . . . . ?
P_3 C1_3 C6_3 C5_3 177.09(19) . . . . ?
C19_3 C24_3 C23_3 C22_3 0.5(3) . . . . ?
C31_3 C24_3 C23_3 C22_3 -174.3(2) . . . . ?
C23_3 C24_3 C19_3 C20_3 0.5(3) . . . . ?
C31_3 C24_3 C19_3 C20_3 175.29(17) . . . . ?
C23_3 C24_3 C19_3 C2_3 -157.60(18) . . . . ?
C31_3 C24_3 C19_3 C2_3 17.2(3) . . . . ?
C23_3 C24_3 C19_3 Pd_1 83.1(2) . . . . ?
C31_3 C24_3 C19_3 Pd_1 -102.17(17) . . . . ?
C3_3 C2_3 C19_3 C20_3 -90.6(2) . . . . ?
C1_3 C2_3 C19_3 C20_3 86.6(2) . . . . ?
C3_3 C2_3 C19_3 C24_3 67.3(2) . . . . ?
C1_3 C2_3 C19_3 C24_3 -115.4(2) . . . . ?
C3_3 C2_3 C19_3 Pd_1 -176.32(15) . . . . ?
C1_3 C2_3 C19_3 Pd_1 0.9(2) . . . . ?
C22_3 C21_3 C20_3 C19_3 -2.2(4) . . . . ?
C22_3 C21_3 C20_3 C25_3 164.6(2) . . . . ?
C22_3 C21_3 C20_3 Pd_1 -76.2(3) . . . . ?
C24_3 C19_3 C20_3 C21_3 0.3(3) . . . . ?
C2_3 C19_3 C20_3 C21_3 158.42(19) . . . . ?
Pd_1 C19_3 C20_3 C21_3 -97.39(19) . . . . ?
C24_3 C19_3 C20_3 C25_3 -165.97(18) . . . . ?
C2_3 C19_3 C20_3 C25_3 -7.8(3) . . . . ?
Pd_1 C19_3 C20_3 C25_3 96.36(18) . . . . ?
C24_3 C19_3 C20_3 Pd_1 97.66(16) . . . . ?
C2_3 C19_3 C20_3 Pd_1 -104.20(15) . . . . ?
C21_3 C20_3 C25_3 C26_3 47.0(3) . . . . ?
C19_3 C20_3 C25_3 C26_3 -146.5(2) . . . . ?
Pd_1 C20_3 C25_3 C26_3 -72.27(19) . . . . ?
C21_3 C20_3 C25_3 C27_3 -76.5(3) . . . . ?
C19_3 C20_3 C25_3 C27_3 90.0(2) . . . . ?
Pd_1 C20_3 C25_3 C27_3 164.18(16) . . . . ?
C23_3 C24_3 C31_3 C32_3 -54.7(3) . . . . ?
C19_3 C24_3 C31_3 C32_3 130.5(2) . . . . ?
C23_3 C24_3 C31_3 C33_3 67.7(3) . . . . ?
C19_3 C24_3 C31_3 C33_3 -107.1(2) . . . . ?
C20_3 C21_3 C22_3 C23_3 3.3(4) . . . . ?
C20_3 C21_3 C22_3 C28_3 -175.1(3) . . . . ?
C24_3 C23_3 C22_3 C21_3 -2.4(4) . . . . ?
C24_3 C23_3 C22_3 C28_3 175.8(3) . . . . ?
C21_3 C22_3 C28_3 C29_3 -108.4(5) . . . . ?
C23_3 C22_3 C28_3 C29_3 73.4(5) . . . . ?
C21_3 C22_3 C28_3 C30_3 116.0(4) . . . . ?
C23_3 C22_3 C28_3 C30_3 -62.2(5) . . . . ?
C8_2 C7_2 C6_2 C5_2 0.7(3) . . . . ?
C7_2 C6_2 C5_2 C4_2 0.3(4) . . . . ?
C6_2 C7_2 C8_2 C9_2 -0.8(3) . . . . ?
C6_2 C7_2 C8_2 C1_2 179.6(2) . . . . ?
C6_2 C7_2 C8_2 Pd_1 -102.3(2) . . . . ?
C7_2 C8_2 C1_2 C2_2 -170.1(2) . . . . ?
C9_2 C8_2 C1_2 C2_2 10.2(2) . . . . ?
Pd_1 C8_2 C1_2 C2_2 71.74(14) . . . . ?
C7_2 C8_2 C1_2 Pd_1 118.1(2) . . . . ?
C9_2 C8_2 C1_2 Pd_1 -61.50(14) . . . . ?
C7_2 C8_2 C9_2 C4_2 0.0(3) . . . . ?
C1_2 C8_2 C9_2 C4_2 179.72(17) . . . . ?
Pd_1 C8_2 C9_2 C4_2 131.27(18) . . . . ?
C7_2 C8_2 C9_2 C3_2 179.14(17) . . . . ?
C1_2 C8_2 C9_2 C3_2 -1.2(2) . . . . ?
Pd_1 C8_2 C9_2 C3_2 -49.63(13) . . . . ?
C8_2 C9_2 C4_2 C5_2 0.9(3) . . . . ?
C3_2 C9_2 C4_2 C5_2 -177.9(2) . . . . ?
C6_2 C5_2 C4_2 C9_2 -1.1(3) . . . . ?
C4_2 C9_2 C3_2 C2_2 170.4(2) . . . . ?
C8_2 C9_2 C3_2 C2_2 -8.6(2) . . . . ?
C4_2 C9_2 C3_2 Pd_1 -124.9(2) . . . . ?
C8_2 C9_2 C3_2 Pd_1 56.20(14) . . . . ?
C9_2 C3_2 C2_2 C1_2 15.0(2) . . . . ?
Pd_1 C3_2 C2_2 C1_2 -62.90(13) . . . . ?
C9_2 C3_2 C2_2 Pd_1 77.91(14) . . . . ?
C8_2 C1_2 C2_2 C3_2 -15.6(2) . . . . ?
Pd_1 C1_2 C2_2 C3_2 68.14(15) . . . . ?
C8_2 C1_2 C2_2 Pd_1 -83.79(13) . . . . ?
C3A_11 O1A_11 C2A_11 C1A_11 178.7(8) . . . . ?
C2A_11 O1A_11 C3A_11 C4A_11 -176.0(8) . . . . ?
